data_7056095
loop_
_publ_author_name
'Dai, Jun-Wei'
'zheng, jianmei'
'Li, Haiyan'
'Zhou, Jin-Mei'
'Dong, Xin'
'Zhou, Zhao-Hui'

_publ_section_title
;
 Halide assisted formations of polymeric ethylenediaminetetraacetato
 lead(II) complexes
;
_journal_name_full 'New J. Chem.'
_journal_paper_doi 10.1039/C7NJ00611J
_journal_year 2017
_chemical_formula_moiety 'C20 H28 Br2 N4 O18 Pb5, 2(H2 O)'
_chemical_formula_sum 'C20 H32 Br2 N4 O20 Pb5'
_chemical_formula_weight 1844.27
_chemical_name_systematic
;
 ? 
;
_space_group_crystal_system triclinic
_space_group_IT_number 2
_space_group_name_Hall '-P 1'
_space_group_name_H-M_alt 'P -1'
_symmetry_space_group_name_Hall '-P 1'
_symmetry_space_group_name_H-M 'P -1'
_atom_sites_solution_hydrogens geom
_atom_sites_solution_primary direct
_atom_sites_solution_secondary difmap
_audit_creation_date 2016-08-09
_audit_creation_method
;
Olex2 1.2
(compiled 2016.02.19 svn.r3266 for OlexSys, GUI svn.r5155)
;
_audit_update_record
;
2017-02-18 deposited with the CCDC.
2017-04-06 downloaded from the CCDC.
;
_cell_angle_alpha 72.365(12)
_cell_angle_beta 80.702(11)
_cell_angle_gamma 75.351(11)
_cell_formula_units_Z 1
_cell_length_a 7.5998(10)
_cell_length_b 8.8154(12)
_cell_length_c 13.7290(18)
_cell_measurement_reflns_used 1367
_cell_measurement_temperature 176.8(3)
_cell_measurement_theta_max 27.5690
_cell_measurement_theta_min 3.2190
_cell_volume 844.5(2)
_computing_cell_refinement
;
CrysAlisPro, Agilent Technologies,
Version 1.171.36.24 (release 03-12-2012 CrysAlis171 .NET)
(compiled Dec  3 2012,18:21:49)
;
_computing_data_collection
;
CrysAlisPro, Agilent Technologies,
Version 1.171.36.24 (release 03-12-2012 CrysAlis171 .NET)
(compiled Dec  3 2012,18:21:49)
;
_computing_data_reduction
;
CrysAlisPro, Agilent Technologies,
Version 1.171.36.24 (release 03-12-2012 CrysAlis171 .NET)
(compiled Dec  3 2012,18:21:49)
;
_computing_molecular_graphics 'Olex2 (Dolomanov et al., 2009)'
_computing_publication_material 'Olex2 (Dolomanov et al., 2009)'
_computing_structure_refinement 'XL (Sheldrick, 2008)'
_computing_structure_solution 'ShelXT (Sheldrick, 2015)'
_diffrn_ambient_temperature 176.8(3)
_diffrn_detector_area_resol_mean 16.1903
_diffrn_measured_fraction_theta_full 0.998
_diffrn_measured_fraction_theta_max 0.998
_diffrn_measurement_details
;
#__ type_ start__ end____ width___ exp.time_
  1 omega  -59.00    7.00   1.0000   10.0000
omega____ theta____ kappa____ phi______ frames
    -      -20.4747  -38.0000 -120.0000 66

#__ type_ start__ end____ width___ exp.time_
  2 omega  -44.00   43.00   1.0000   10.0000
omega____ theta____ kappa____ phi______ frames
    -      -20.4747   57.0000 -180.0000 87

#__ type_ start__ end____ width___ exp.time_
  3 omega  -12.00   45.00   1.0000   10.0000
omega____ theta____ kappa____ phi______ frames
    -      -20.4747   57.0000   90.0000 57

#__ type_ start__ end____ width___ exp.time_
  4 omega  -91.00   13.00   1.0000   10.0000
omega____ theta____ kappa____ phi______ frames
    -      -20.4747  -77.0000   30.0000 104

#__ type_ start__ end____ width___ exp.time_
  5 omega   -1.00   59.00   1.0000   10.0000
omega____ theta____ kappa____ phi______ frames
    -       21.8809   57.0000  -90.0000 60

#__ type_ start__ end____ width___ exp.time_
  6 omega   39.00   65.00   1.0000   10.0000
omega____ theta____ kappa____ phi______ frames
    -       21.8809  -99.0000  -60.0000 26
;
_diffrn_measurement_device_type 'Xcalibur, Sapphire3, Gemini ultra'
_diffrn_measurement_method '\w scans'
_diffrn_orient_matrix_UB_11 -0.0387662000
_diffrn_orient_matrix_UB_12 0.0551913000
_diffrn_orient_matrix_UB_13 0.0300174000
_diffrn_orient_matrix_UB_21 -0.0069873000
_diffrn_orient_matrix_UB_22 -0.0665679000
_diffrn_orient_matrix_UB_23 0.0440350000
_diffrn_orient_matrix_UB_31 0.0885092000
_diffrn_orient_matrix_UB_32 -0.0016105000
_diffrn_orient_matrix_UB_33 0.0111334000
_diffrn_radiation_monochromator graphite
_diffrn_radiation_type MoK\a
_diffrn_radiation_wavelength 0.71073
_diffrn_reflns_av_R_equivalents 0.0867
_diffrn_reflns_av_unetI/netI 0.1296
_diffrn_reflns_limit_h_max 9
_diffrn_reflns_limit_h_min -9
_diffrn_reflns_limit_k_max 10
_diffrn_reflns_limit_k_min -10
_diffrn_reflns_limit_l_max 15
_diffrn_reflns_limit_l_min -16
_diffrn_reflns_number 5116
_diffrn_reflns_theta_full 24.99
_diffrn_reflns_theta_max 24.99
_diffrn_reflns_theta_min 3.06
_diffrn_source 'Enhance (Mo) X-ray Source'
_exptl_absorpt_coefficient_mu 27.293
_exptl_absorpt_correction_T_max 1.00000
_exptl_absorpt_correction_T_min 0.36994
_exptl_absorpt_correction_type multi-scan
_exptl_absorpt_process_details
;
CrysAlisPro, Agilent Technologies,
Version 1.171.36.24 (release 03-12-2012 CrysAlis171 .NET)
(compiled Dec  3 2012,18:21:49)
Empirical absorption correction using spherical harmonics,
 implemented in SCALE3 ABSPACK scaling algorithm.
;
_exptl_crystal_colour colourless
_exptl_crystal_colour_primary colourless
_exptl_crystal_density_diffrn 3.627
_exptl_crystal_density_method 'not measured'
_exptl_crystal_description block
_exptl_crystal_F_000 820
_exptl_crystal_size_max 0.1
_exptl_crystal_size_mid 0.1
_exptl_crystal_size_min 0.1
_refine_diff_density_max 3.863
_refine_diff_density_min -4.158
_refine_diff_density_rms 0.549
_refine_ls_extinction_method none
_refine_ls_goodness_of_fit_ref 1.037
_refine_ls_hydrogen_treatment mixed
_refine_ls_matrix_type full
_refine_ls_number_parameters 239
_refine_ls_number_reflns 2969
_refine_ls_number_restraints 143
_refine_ls_restrained_S_all 1.034
_refine_ls_R_factor_all 0.0798
_refine_ls_R_factor_gt 0.0645
_refine_ls_shift/su_max 0.001
_refine_ls_shift/su_mean 0.000
_refine_ls_structure_factor_coef Fsqd
_refine_ls_weighting_details 'calc w=1/[\s^2^(Fo^2^)+(0.0294P)^2^+0.0000P] where P=(Fo^2^+2Fc^2^)/3'
_refine_ls_weighting_scheme calc
_refine_ls_wR_factor_gt 0.1338
_refine_ls_wR_factor_ref 0.1439
_reflns_number_gt 2380
_reflns_number_total 2969
_reflns_threshold_expression >2sigma(I)
_cod_data_source_file c7nj00611j2.cif
_cod_data_source_block exp_13255
_cod_original_cell_volume 844.46(19)
_cod_database_code 7056095
_shelxl_version_number 2014-7
_reflns_odcompleteness_completeness 99.80
_reflns_odcompleteness_iscentric 1
_reflns_odcompleteness_theta 26.32
_olex2_refinement_description
;
1. Fixed Uiso
 At 1.2 times of:
  All C(H,H) groups
 At 1.5 times of:
  All O(H,H) groups
2. Restrained distances
 H1WA-O1W = H1WB-O1W
 0.85 with sigma of 0.01
 H2WA-O2W = H2WB-O2W
 0.85 with sigma of 0.01
 H2WB-H2WA = H1WB-H1WA
 1.39 with sigma of 0.01
3. Rigid bond restraints
 All non-hydrogen atoms
 with sigma for 1-2 distances of 0.01 and sigma for 1-3 distances of 0.01
4. Uiso/Uaniso restraints and constraints
Uanis(C5) \\sim Ueq: with sigma of 0.001 and sigma for terminal atoms of 0.001
Uanis(C2) \\sim Ueq: with sigma of 0.001 and sigma for terminal atoms of 0.001
Uanis(C3) \\sim Ueq: with sigma of 0.001 and sigma for terminal atoms of 0.001
Uanis(C10) \\sim Ueq: with sigma of 0.001 and sigma for terminal atoms of 0.001
Uanis(C8) \\sim Ueq: with sigma of 0.001 and sigma for terminal atoms of 0.001
Uanis(O2) \\sim Ueq: with sigma of 0.001 and sigma for terminal atoms of 0.001
Uanis(C4) \\sim Ueq: with sigma of 0.001 and sigma for terminal atoms of 0.001
Uanis(C9) \\sim Ueq: with sigma of 0.001 and sigma for terminal atoms of 0.001
Uanis(O7) \\sim Ueq: with sigma of 0.001 and sigma for terminal atoms of 0.001
5.a Rotating group:
 O1W(H1WA,H1WB)
5.b Secondary CH2 refined with riding coordinates:
 C2(H2A,H2B), C3(H3A,H3B), C6(H6A,H6B), C8(H8A,H8B), C9(H9A,H9B), C10(H10A,H10B)
;
_olex2_date_sample_data_collection 2016-05-14
_olex2_submission_special_instructions 'No special instructions were received'

loop_
_space_group_symop_id
_space_group_symop_operation_xyz
1 'x, y, z'
2 '-x, -y, -z'

loop_
_atom_site_label
_atom_site_type_symbol
_atom_site_fract_x
_atom_site_fract_y
_atom_site_fract_z
_atom_site_U_iso_or_equiv
_atom_site_adp_type
_atom_site_occupancy
_atom_site_calc_flag
_atom_site_site_symmetry_order
_atom_site_refinement_flags_posn
_atom_site_refinement_flags_adp
_atom_site_refinement_flags_occupancy
Pb1 Pb 0.27595(9) 0.61362(8) 0.33224(6) 0.0138(2) Uani 1 d 1 . U .
Pb2 Pb 0.48787(9) 1.13135(8) 0.32908(6) 0.0162(2) Uani 1 d 1 . U .
Pb3 Pb 0.0000 0.0000 0.5000 0.0178(3) Uani 1 d 2 S TU P
Br1 Br 0.6397(2) 1.2786(2) 0.46397(17) 0.0208(5) Uani 1 d 1 . U .
O1 O 0.1426(16) 0.3518(14) 0.3934(11) 0.019(3) Uani 1 d 1 . U .
O1W O 0.7727(16) 1.1509(15) 0.2188(12) 0.021(3) Uani 1 d 1 D U .
H1WA H 0.8622 1.1604 0.2520 0.031 Uiso 1 d 1 DGR . .
H1WB H 0.7575 1.2393 0.1631 0.031 Uiso 1 d 1 DGR . .
O2 O 0.0513(16) 0.1907(14) 0.3219(11) 0.019(3) Uani 1 d 1 . U .
O3 O 0.0323(16) 0.8287(15) 0.3706(12) 0.023(3) Uani 1 d 1 . U .
O4 O -0.2611(16) 0.9066(15) 0.4195(11) 0.018(3) Uani 1 d 1 . U .
O5 O 0.4283(17) 0.8735(14) 0.2677(12) 0.022(3) Uani 1 d 1 . U .
O6 O 0.4139(18) 1.1173(14) 0.1595(11) 0.023(3) Uani 1 d 1 . U .
O7 O 0.4210(16) 0.4375(14) 0.2149(11) 0.017(2) Uani 1 d 1 . U .
O8 O 0.6487(16) 0.4404(14) 0.0866(12) 0.022(3) Uani 1 d 1 . U .
N1 N -0.0326(18) 0.6302(16) 0.2686(13) 0.014(2) Uani 1 d 1 . U .
N2 N 0.2748(19) 0.7681(16) 0.1372(13) 0.012(2) Uani 1 d 1 . U .
C1 C 0.056(2) 0.330(2) 0.3295(18) 0.020(4) Uani 1 d 1 . U .
C2 C -0.050(2) 0.478(2) 0.2508(16) 0.015(3) Uani 1 d 1 . U .
H2A H -0.0002 0.4750 0.1816 0.017 Uiso 1 calc 1 R . .
H2B H -0.1774 0.4731 0.2585 0.017 Uiso 1 calc 1 R . .
C3 C -0.172(2) 0.686(2) 0.3441(16) 0.013(3) Uani 1 d 1 . U .
H3A H -0.1843 0.5934 0.4028 0.016 Uiso 1 calc 1 R . .
H3B H -0.2881 0.7258 0.3142 0.016 Uiso 1 calc 1 R . .
C4 C -0.136(2) 0.8160(19) 0.3805(15) 0.010(3) Uani 1 d 1 . U .
C5 C 0.382(2) 0.979(2) 0.1864(16) 0.014(3) Uani 1 d 1 . U .
C6 C 0.270(2) 0.945(2) 0.1172(16) 0.015(3) Uani 1 d 1 . U .
H6A H 0.1440 1.0020 0.1265 0.018 Uiso 1 calc 1 R . .
H6B H 0.3150 0.9870 0.0464 0.018 Uiso 1 calc 1 R . .
C7 C 0.508(3) 0.506(2) 0.1351(15) 0.016(4) Uani 1 d 1 . U .
C8 C 0.456(2) 0.688(2) 0.0921(16) 0.014(3) Uani 1 d 1 . U .
H8A H 0.4518 0.7132 0.0185 0.017 Uiso 1 calc 1 R . .
H8B H 0.5501 0.7356 0.1034 0.017 Uiso 1 calc 1 R . .
C9 C -0.048(2) 0.760(2) 0.1636(16) 0.016(3) Uani 1 d 1 . U .
H9A H -0.1486 0.7520 0.1311 0.019 Uiso 1 calc 1 R . .
H9B H -0.0763 0.8681 0.1744 0.019 Uiso 1 calc 1 R . .
C10 C 0.123(2) 0.741(2) 0.0937(17) 0.019(3) Uani 1 d 1 . U .
H10A H 0.1540 0.6327 0.0843 0.023 Uiso 1 calc 1 R . .
H10B H 0.1045 0.8194 0.0270 0.023 Uiso 1 calc 1 R . .
O2W O 0.126(2) 1.3491(17) 0.0437(13) 0.031(4) Uani 1 d 1 D U .
H2WA H 0.14(2) 1.28(2) 0.103(8) 0.047 Uiso 1 d 1 DR . .
H2WB H 0.222(15) 1.39(2) 0.018(14) 0.047 Uiso 1 d 1 DR . .

loop_
_atom_site_aniso_label
_atom_site_aniso_U_11
_atom_site_aniso_U_22
_atom_site_aniso_U_33
_atom_site_aniso_U_23
_atom_site_aniso_U_13
_atom_site_aniso_U_12
Pb1 0.0149(4) 0.0131(4) 0.0133(5) -0.0048(3) -0.0018(3) -0.0010(3)
Pb2 0.0154(4) 0.0153(4) 0.0185(5) -0.0080(3) -0.0021(3) 0.0002(3)
Pb3 0.0215(6) 0.0162(5) 0.0170(7) -0.0077(4) -0.0025(5) -0.0022(4)
Br1 0.0188(10) 0.0262(10) 0.0209(13) -0.0143(9) -0.0005(9) -0.0024(8)
O1 0.015(6) 0.017(5) 0.021(7) 0.002(5) -0.002(5) -0.006(5)
O1W 0.020(6) 0.018(6) 0.029(8) -0.017(6) -0.004(6) 0.000(5)
O2 0.020(3) 0.019(3) 0.019(3) -0.0052(12) -0.0015(10) -0.0045(11)
O3 0.013(5) 0.025(6) 0.038(9) -0.021(6) 0.002(6) -0.004(5)
O4 0.012(5) 0.028(7) 0.017(8) -0.015(6) -0.003(6) 0.001(5)
O5 0.027(6) 0.016(5) 0.028(8) -0.004(5) -0.007(6) -0.011(5)
O6 0.033(7) 0.015(5) 0.021(7) -0.006(5) -0.010(6) -0.002(5)
O7 0.017(2) 0.017(2) 0.017(2) -0.0046(11) -0.0013(10) -0.0033(11)
O8 0.015(6) 0.016(6) 0.028(9) -0.007(6) 0.007(6) 0.002(5)
N1 0.010(5) 0.012(6) 0.019(7) -0.007(4) 0.002(5) 0.000(5)
N2 0.014(5) 0.011(5) 0.014(7) -0.007(5) 0.001(5) -0.003(5)
C1 0.004(8) 0.013(6) 0.039(12) -0.001(6) -0.002(8) -0.002(6)
C2 0.015(3) 0.015(3) 0.015(3) -0.0041(13) -0.0013(11) -0.0034(12)
C3 0.013(3) 0.013(3) 0.013(3) -0.0037(13) -0.0013(10) -0.0027(12)
C4 0.010(3) 0.010(3) 0.010(3) -0.0025(13) -0.0010(10) -0.0021(12)
C5 0.014(3) 0.014(3) 0.014(3) -0.0040(13) -0.0012(11) -0.0028(12)
C6 0.015(9) 0.013(6) 0.014(9) -0.001(6) 0.006(7) -0.006(6)
C7 0.028(9) 0.010(6) 0.009(10) -0.004(6) 0.009(7) -0.010(6)
C8 0.014(3) 0.014(3) 0.014(3) -0.0038(13) -0.0014(10) -0.0030(12)
C9 0.016(3) 0.016(3) 0.016(3) -0.0044(13) -0.0016(10) -0.0037(12)
C10 0.019(3) 0.019(3) 0.019(3) -0.0054(13) -0.0016(11) -0.0041(12)
O2W 0.046(9) 0.026(8) 0.020(10) 0.006(7) -0.008(8) -0.017(7)

loop_
_atom_type_symbol
_atom_type_description
_atom_type_scat_dispersion_real
_atom_type_scat_dispersion_imag
_atom_type_scat_source
C C 0.0033 0.0016 'International Tables Vol C Tables 4.2.6.8 and 6.1.1.4'
H H 0.0000 0.0000 'International Tables Vol C Tables 4.2.6.8 and 6.1.1.4'
Br Br -0.2901 2.4595 'International Tables Vol C Tables 4.2.6.8 and 6.1.1.4'
N N 0.0061 0.0033 'International Tables Vol C Tables 4.2.6.8 and 6.1.1.4'
O O 0.0106 0.0060 'International Tables Vol C Tables 4.2.6.8 and 6.1.1.4'
Pb Pb -3.3944 10.1111 'International Tables Vol C Tables 4.2.6.8 and 6.1.1.4'

loop_
_geom_angle_atom_site_label_1
_geom_angle_atom_site_label_2
_geom_angle_atom_site_label_3
_geom_angle
_geom_angle_site_symmetry_1
_geom_angle_site_symmetry_3
O1 Pb1 O5 177.3(4) . .
O1 Pb1 N2 116.8(4) . .
O3 Pb1 O1 105.6(4) . .
O3 Pb1 O5 77.1(4) . .
O3 Pb1 O7 148.8(5) . .
O3 Pb1 N1 65.9(4) . .
O3 Pb1 N2 89.8(5) . .
O7 Pb1 O1 72.1(4) . .
O7 Pb1 O5 105.8(4) . .
O7 Pb1 N1 86.9(4) . .
O7 Pb1 N2 65.7(4) . .
N1 Pb1 O1 62.5(4) . .
N1 Pb1 O5 119.4(4) . .
N1 Pb1 N2 70.2(5) . .
N2 Pb1 O5 63.2(4) . .
O1W Pb2 Br1 85.8(3) . .
O1W Pb2 O4 72.7(4) . 1_655
O1W Pb2 O6 76.4(5) . .
O1W Pb2 O7 77.0(4) . 1_565
O4 Pb2 Br1 73.9(3) 1_655 .
O4 Pb2 O7 142.4(4) 1_655 1_565
O6 Pb2 Br1 153.7(3) . .
O6 Pb2 O4 117.6(4) . 1_655
O6 Pb2 O7 75.1(4) . 1_565
O7 Pb2 Br1 82.3(3) 1_565 .
Br1 Pb3 Br1 180.0 2_666 1_445
O2 Pb3 Br1 73.3(3) . 1_445
O2 Pb3 Br1 106.7(3) . 2_666
O2 Pb3 Br1 106.7(3) 2_556 1_445
O2 Pb3 Br1 73.3(3) 2_556 2_666
O2 Pb3 O2 180.000(1) 2_556 .
O2 Pb3 O3 106.3(4) 2_556 1_545
O2 Pb3 O3 106.3(4) . 2_566
O2 Pb3 O3 73.7(4) . 1_545
O2 Pb3 O3 73.7(4) 2_556 2_566
O3 Pb3 Br1 71.5(3) 2_566 1_445
O3 Pb3 Br1 108.5(3) 1_545 1_445
O3 Pb3 Br1 71.5(3) 1_545 2_666
O3 Pb3 Br1 108.5(3) 2_566 2_666
O3 Pb3 O3 180.000(1) 2_566 1_545
Pb2 Br1 Pb3 94.72(5) . 1_665
C1 O1 Pb1 115.7(12) . .
Pb2 O1W H1WA 112.5 . .
Pb2 O1W H1WB 111.8 . .
H1WA O1W H1WB 106.5 . .
C1 O2 Pb3 109.7(14) . .
Pb1 O3 Pb3 131.1(6) . 1_565
C4 O3 Pb1 120.4(10) . .
C4 O3 Pb3 97.9(11) . 1_565
C4 O4 Pb2 127.4(12) . 1_455
C5 O5 Pb1 118.4(11) . .
C5 O6 Pb2 99.4(13) . .
Pb1 O7 Pb2 107.5(5) . 1_545
C7 O7 Pb1 114.7(10) . .
C7 O7 Pb2 130.0(11) . 1_545
C2 N1 Pb1 114.3(10) . .
C2 N1 C9 106.2(15) . .
C3 N1 Pb1 105.3(11) . .
C3 N1 C2 113.8(13) . .
C3 N1 C9 109.4(13) . .
C9 N1 Pb1 107.8(9) . .
C6 N2 Pb1 112.4(12) . .
C6 N2 C8 108.8(13) . .
C8 N2 Pb1 103.0(10) . .
C10 N2 Pb1 110.3(11) . .
C10 N2 C6 111.8(14) . .
C10 N2 C8 110.3(14) . .
O1 C1 O2 124.4(17) . .
O1 C1 C2 120.3(15) . .
O2 C1 C2 115.3(18) . .
N1 C2 C1 109.4(16) . .
N1 C2 H2A 109.8 . .
N1 C2 H2B 109.8 . .
C1 C2 H2A 109.8 . .
C1 C2 H2B 109.8 . .
H2A C2 H2B 108.2 . .
N1 C3 H3A 108.5 . .
N1 C3 H3B 108.5 . .
N1 C3 C4 114.9(14) . .
H3A C3 H3B 107.5 . .
C4 C3 H3A 108.5 . .
C4 C3 H3B 108.5 . .
O3 C4 C3 116.7(15) . .
O4 C4 O3 122.2(15) . .
O4 C4 C3 121.2(15) . .
O5 C5 C6 120.2(15) . .
O6 C5 O5 124.1(18) . .
O6 C5 C6 115.7(17) . .
N2 C6 C5 113.3(15) . .
N2 C6 H6A 108.9 . .
N2 C6 H6B 108.9 . .
C5 C6 H6A 108.9 . .
C5 C6 H6B 108.9 . .
H6A C6 H6B 107.7 . .
O7 C7 O8 127.1(16) . .
O7 C7 C8 119.7(16) . .
O8 C7 C8 113.1(15) . .
N2 C8 H8A 108.6 . .
N2 C8 H8B 108.6 . .
C7 C8 N2 114.7(15) . .
C7 C8 H8A 108.6 . .
C7 C8 H8B 108.6 . .
H8A C8 H8B 107.6 . .
N1 C9 H9A 109.2 . .
N1 C9 H9B 109.2 . .
H9A C9 H9B 107.9 . .
C10 C9 N1 112.1(15) . .
C10 C9 H9A 109.2 . .
C10 C9 H9B 109.2 . .
N2 C10 C9 110.3(17) . .
N2 C10 H10A 109.6 . .
N2 C10 H10B 109.6 . .
C9 C10 H10A 109.6 . .
C9 C10 H10B 109.6 . .
H10A C10 H10B 108.1 . .
H2WA O2W H2WB 109.6(19) . .

loop_
_geom_bond_atom_site_label_1
_geom_bond_atom_site_label_2
_geom_bond_distance
_geom_bond_site_symmetry_2
Pb1 O1 2.606(12) .
Pb1 O3 2.411(12) .
Pb1 O5 2.675(11) .
Pb1 O7 2.509(13) .
Pb1 N1 2.587(14) .
Pb1 N2 2.611(16) .
Pb2 Br1 3.058(2) .
Pb2 O1W 2.445(13) .
Pb2 O4 2.544(13) 1_655
Pb2 O6 2.527(15) .
Pb2 O7 2.646(12) 1_565
Pb3 Br1 3.1738(19) 1_445
Pb3 Br1 3.1738(19) 2_666
Pb3 O2 2.548(14) .
Pb3 O2 2.548(14) 2_556
Pb3 O3 2.607(14) 1_545
Pb3 O3 2.607(14) 2_566
Br1 Pb3 3.1738(19) 1_665
O1 C1 1.26(2) .
O1W H1WA 0.9108 .
O1W H1WB 0.9094 .
O2 C1 1.27(2) .
O3 Pb3 2.607(14) 1_565
O3 C4 1.29(2) .
O4 Pb2 2.544(12) 1_455
O4 C4 1.24(2) .
O5 C5 1.25(2) .
O6 C5 1.24(2) .
O7 Pb2 2.646(12) 1_545
O7 C7 1.25(2) .
O8 C7 1.27(2) .
N1 C2 1.47(2) .
N1 C3 1.46(2) .
N1 C9 1.55(2) .
N2 C6 1.49(2) .
N2 C8 1.51(2) .
N2 C10 1.48(2) .
C1 C2 1.55(3) .
C2 H2A 0.9700 .
C2 H2B 0.9700 .
C3 H3A 0.9700 .
C3 H3B 0.9700 .
C3 C4 1.48(2) .
C5 C6 1.51(3) .
C6 H6A 0.9700 .
C6 H6B 0.9700 .
C7 C8 1.50(2) .
C8 H8A 0.9700 .
C8 H8B 0.9700 .
C9 H9A 0.9700 .
C9 H9B 0.9700 .
C9 C10 1.49(3) .
C10 H10A 0.9700 .
C10 H10B 0.9700 .
O2W H2WA 0.850(10) .
O2W H2WB 0.851(10) .

loop_
_geom_torsion_atom_site_label_1
_geom_torsion_atom_site_label_2
_geom_torsion_atom_site_label_3
_geom_torsion_atom_site_label_4
_geom_torsion
_geom_torsion_site_symmetry_1
_geom_torsion_site_symmetry_4
Pb1 O1 C1 O2 147.4(16) . .
Pb1 O1 C1 C2 -31(2) . .
Pb1 O3 C4 O4 165.5(13) . .
Pb1 O3 C4 C3 -14(2) . .
Pb1 O5 C5 O6 165.3(14) . .
Pb1 O5 C5 C6 -11(2) . .
Pb1 O7 C7 O8 148.3(16) . .
Pb1 O7 C7 C8 -27(2) . .
Pb1 N1 C2 C1 33.3(18) . .
Pb1 N1 C3 C4 41.2(17) . .
Pb1 N1 C9 C10 46.3(16) . .
Pb1 N2 C6 C5 37.3(17) . .
Pb1 N2 C8 C7 40.9(17) . .
Pb1 N2 C10 C9 45.0(16) . .
Pb2 O4 C4 O3 109.4(18) 1_455 .
Pb2 O4 C4 C3 -71(2) 1_455 .
Pb2 O6 C5 O5 -17(2) . .
Pb2 O6 C5 C6 159.6(13) . .
Pb2 O7 C7 O8 3(3) 1_545 .
Pb2 O7 C7 C8 -171.7(12) 1_545 .
Pb3 O2 C1 O1 45(2) . .
Pb3 O2 C1 C2 -137.2(14) . .
Pb3 O3 C4 O4 17.1(19) 1_565 .
Pb3 O3 C4 C3 -162.2(14) 1_565 .
Br1 Pb2 O6 C5 165.9(8) . .
Br1 Pb3 O2 C1 -114.1(10) 2_666 .
Br1 Pb3 O2 C1 65.9(10) 1_445 .
O1 Pb1 O3 Pb3 113.6(7) . 1_565
O1 Pb1 O3 C4 -22.8(15) . .
O1 Pb1 O5 C5 113(9) . .
O1 Pb1 O7 Pb2 -39.7(4) . 1_545
O1 Pb1 O7 C7 167.8(13) . .
O1 Pb1 N1 C2 -34.3(12) . .
O1 Pb1 N1 C3 91.3(11) . .
O1 Pb1 N1 C9 -152.0(12) . .
O1 Pb1 N2 C6 153.6(10) . .
O1 Pb1 N2 C8 -89.5(9) . .
O1 Pb1 N2 C10 28.2(12) . .
O1 C1 C2 N1 -2(2) . .
O1W Pb2 Br1 Pb3 -57.6(3) . 1_665
O1W Pb2 O6 C5 117.2(11) . .
O2 Pb3 O2 C1 10(100) 2_556 .
O2 C1 C2 N1 180.0(15) . .
O3 Pb1 O1 C1 85.9(13) . .
O3 Pb1 O5 C5 -73.9(14) . .
O3 Pb1 O7 Pb2 -130.2(7) . 1_545
O3 Pb1 O7 C7 77.2(15) . .
O3 Pb1 N1 C2 -158.6(14) . .
O3 Pb1 N1 C3 -33.1(10) . .
O3 Pb1 N1 C9 83.7(10) . .
O3 Pb1 N2 C6 46.3(10) . .
O3 Pb1 N2 C8 163.1(9) . .
O3 Pb1 N2 C10 -79.2(11) . .
O3 Pb3 O2 C1 -178.4(11) 1_545 .
O3 Pb3 O2 C1 1.6(11) 2_566 .
O4 Pb2 Br1 Pb3 15.7(3) 1_655 1_665
O4 Pb2 O6 C5 55.3(12) 1_655 .
O5 Pb1 O1 C1 -101(10) . .
O5 Pb1 O3 Pb3 -66.1(7) . 1_565
O5 Pb1 O3 C4 157.5(15) . .
O5 Pb1 O7 Pb2 138.6(4) . 1_545
O5 Pb1 O7 C7 -14.0(14) . .
O5 Pb1 N1 C2 143.5(12) . .
O5 Pb1 N1 C3 -90.9(11) . .
O5 Pb1 N1 C9 25.8(12) . .
O5 Pb1 N2 C6 -29.4(10) . .
O5 Pb1 N2 C8 87.5(9) . .
O5 Pb1 N2 C10 -154.9(12) . .
O5 C5 C6 N2 -18(2) . .
O6 Pb2 Br1 Pb3 -104.6(7) . 1_665
O6 C5 C6 N2 165.3(16) . .
O7 Pb1 O1 C1 -61.6(13) . .
O7 Pb1 O3 Pb3 -165.4(6) . 1_565
O7 Pb1 O3 C4 58.1(18) . .
O7 Pb1 O5 C5 74.0(14) . .
O7 Pb1 N1 C2 37.1(12) . .
O7 Pb1 N1 C3 162.7(10) . .
O7 Pb1 N1 C9 -80.6(10) . .
O7 Pb1 N2 C6 -153.7(11) . .
O7 Pb1 N2 C8 -36.8(9) . .
O7 Pb1 N2 C10 80.9(11) . .
O7 Pb2 Br1 Pb3 -135.0(3) 1_565 1_665
O7 Pb2 O6 C5 -162.8(12) 1_565 .
O7 C7 C8 N2 -13(3) . .
O8 C7 C8 N2 171.5(16) . .
N1 Pb1 O1 C1 34.4(12) . .
N1 Pb1 O3 Pb3 163.1(9) . 1_565
N1 Pb1 O3 C4 26.7(14) . .
N1 Pb1 O5 C5 -21.5(15) . .
N1 Pb1 O7 Pb2 -101.8(5) . 1_545
N1 Pb1 O7 C7 105.7(13) . .
N1 Pb1 N2 C6 110.6(11) . .
N1 Pb1 N2 C8 -132.5(10) . .
N1 Pb1 N2 C10 -14.9(10) . .
N1 C3 C4 O3 -22(2) . .
N1 C3 C4 O4 158.7(17) . .
N1 C9 C10 N2 -63.8(19) . .
N2 Pb1 O1 C1 -11.9(13) . .
N2 Pb1 O3 Pb3 -128.6(7) . 1_565
N2 Pb1 O3 C4 95.0(14) . .
N2 Pb1 O5 C5 22.4(13) . .
N2 Pb1 O7 Pb2 -171.4(6) . 1_545
N2 Pb1 O7 C7 36.0(13) . .
N2 Pb1 N1 C2 102.4(13) . .
N2 Pb1 N1 C3 -132.1(11) . .
N2 Pb1 N1 C9 -15.3(10) . .
C2 N1 C3 C4 167.0(15) . .
C2 N1 C9 C10 -76.6(18) . .
C3 N1 C2 C1 -87.7(18) . .
C3 N1 C9 C10 160.2(15) . .
C6 N2 C8 C7 160.3(17) . .
C6 N2 C10 C9 -80.7(19) . .
C8 N2 C6 C5 -76.0(19) . .
C8 N2 C10 C9 158.1(14) . .
C9 N1 C2 C1 151.9(14) . .
C9 N1 C3 C4 -74.4(19) . .
C10 N2 C6 C5 161.9(16) . .
C10 N2 C8 C7 -77(2) . .
